data_1577039
loop_
_publ_author_name
'Gilch, Franziska'
'Brossette, Jan'
'Westermair, Franz F.'
'Silva, Wagner'
'Bal\'azs, G\'abor'
'Gschwind, Ruth M.'
'Zipse, Hendrik'
'Wolf, Robert'

_publ_section_title
;
 Selective White Phosphorus Activation and Functionalization with
 Inorganic Grignard Reagents
;
_journal_name_full 'Chemical Science'
_journal_paper_doi 10.1039/D6SC01229A
_journal_year 2026
_chemical_formula_moiety 'C21 H42 Fe O2 P4 Si4'
_chemical_formula_sum 'C21 H42 Fe O2 P4 Si4'
_chemical_formula_weight 618.63
_chemical_name_systematic '[Fp*{P4Si(SiMe3)3}]'
_chemical_properties_physical Air-sensitive,Moisture-sensitive
_space_group_crystal_system orthorhombic
_space_group_IT_number 61
_space_group_name_Hall '-P 2ac 2ab'
_space_group_name_H-M_alt 'P b c a'
_atom_sites_solution_hydrogens geom
_atom_sites_solution_primary dual
_audit_creation_date 2025-05-13
_audit_creation_method
;
Olex2 1.5
(compiled 2025.04.05 svn.rf049d14d for OlexSys, GUI svn.r7224)
;
_audit_update_record
;
2026-02-09 deposited with the CCDC.	2026-04-06 downloaded from the CCDC.
;
_cell_angle_alpha 90
_cell_angle_beta 90
_cell_angle_gamma 90
_cell_formula_units_Z 8
_cell_length_a 14.9165(2)
_cell_length_b 16.5219(3)
_cell_length_c 27.4951(5)
_cell_measurement_reflns_used 19834
_cell_measurement_temperature 123.00(10)
_cell_measurement_theta_max 74.9300
_cell_measurement_theta_min 3.1380
_cell_volume 6776.1(2)
_computing_cell_refinement 'CrysAlisPro 1.171.43.36a (Rigaku OD, 2022)'
_computing_data_collection 'CrysAlisPro system (CCD 44.100a 64-bit (release 20-03-2025))'
_computing_data_reduction 'CrysAlisPro 1.171.43.36a (Rigaku OD, 2022)'
_computing_molecular_graphics 'Olex2 1.5 (Dolomanov et al., 2009)'
_computing_publication_material 'Olex2 1.5 (Dolomanov et al., 2009)'
_computing_structure_refinement 'SHELXL 2018/3 (Sheldrick, 2015)'
_computing_structure_solution 'SHELXT 2018/2 (Sheldrick, 2018)'
_diffrn_ambient_environment N~2~
_diffrn_ambient_temperature 123.00(10)
_diffrn_detector 'Hybrid Pixel Array Detector'
_diffrn_detector_area_resol_mean 10.0000
_diffrn_detector_type 'HyPix-Arc 150'
_diffrn_measured_fraction_theta_full 0.999
_diffrn_measured_fraction_theta_max 0.981
_diffrn_measurement_details
;
List of Runs (angles in degrees, time in seconds):

  # Type    Start    End  Width  t~exp~   \w     \q     \k     \f   Frames
#--------------------------------------------------------------------------
  1  \w     65.00 126.00   0.50    1.61    --   79.75  22.00 110.20  122
  2  \w     58.00 126.00   0.50    1.61    --   79.75  20.00   9.29  136
  3  \w     32.00  60.00   0.50    1.61    --   63.06  15.00   0.00   56
  4  \w     66.00 108.00   0.50    1.61    --   63.06  15.00   0.00   84
  5  \w     26.00 100.00   0.50    1.61    --   63.06   0.00 -60.00  148
  6  \w     44.00 117.00   0.50    1.61    --   79.75   0.00  84.01  146
  7  \w     85.00 112.00   0.50    1.61    --   79.75  -3.00 157.78   54
  8  \w     47.00  84.00   0.50    1.61    --   75.94-110.00 -41.00   74
  9  \w     50.00  75.00   0.50    1.61    --   63.06-110.00 -41.00   50
 10  \w     41.00  84.00   0.50    1.61    --   79.75  -3.00 157.78   86
 11  \w    -82.00 -35.00   0.50    1.61    --  -73.72 125.00 150.00   94
 12  \w    -79.00 -42.00   0.50    1.61    --  -78.25  88.00  69.62   74
 13  \w    -95.00 -68.00   0.50    1.61    --  -76.78 110.00  53.00   54
 14  \w    -71.00 -44.00   0.50    1.61    --  -73.72 110.00  53.00   54
 15  \w    -53.00 -23.00   0.50    1.61    --  -63.96 110.00  53.00   60
 16  \w   -100.00 -51.00   0.50    1.61    --  -78.25 118.00 -69.89   98
;
_diffrn_measurement_device 'four-circle diffractometer'
_diffrn_measurement_device_type 'XtaLAB Synergy R, DW system, HyPix-Arc 150'
_diffrn_measurement_method '\w scans'
_diffrn_orient_matrix_type 'CrysAlisPro convention (1999,Acta A55,543-557)'
_diffrn_orient_matrix_UB_11 -0.0235722000
_diffrn_orient_matrix_UB_12 0.0062540000
_diffrn_orient_matrix_UB_13 0.0544438000
_diffrn_orient_matrix_UB_21 0.0660240000
_diffrn_orient_matrix_UB_22 0.0712140000
_diffrn_orient_matrix_UB_23 0.0054562000
_diffrn_orient_matrix_UB_31 -0.0759184000
_diffrn_orient_matrix_UB_32 0.0598829000
_diffrn_orient_matrix_UB_33 -0.0121157000
_diffrn_radiation_monochromator mirror
_diffrn_radiation_probe x-ray
_diffrn_radiation_type 'Cu K\a'
_diffrn_radiation_wavelength 1.54184
_diffrn_reflns_av_R_equivalents 0.0624
_diffrn_reflns_av_unetI/netI 0.0301
_diffrn_reflns_Laue_measured_fraction_full 0.999
_diffrn_reflns_Laue_measured_fraction_max 0.981
_diffrn_reflns_limit_h_max 17
_diffrn_reflns_limit_h_min -18
_diffrn_reflns_limit_k_max 20
_diffrn_reflns_limit_k_min -19
_diffrn_reflns_limit_l_max 32
_diffrn_reflns_limit_l_min -34
_diffrn_reflns_number 38011
_diffrn_reflns_point_group_measured_fraction_full 0.999
_diffrn_reflns_point_group_measured_fraction_max 0.981
_diffrn_reflns_theta_full 67.684
_diffrn_reflns_theta_max 74.989
_diffrn_reflns_theta_min 3.215
_diffrn_source 'Rotating-anode X-ray tube'
_diffrn_source_type 'Rigaku (Cu) X-ray Source'
_exptl_absorpt_coefficient_mu 6.839
_exptl_absorpt_correction_T_max 1.000
_exptl_absorpt_correction_T_min 0.698
_exptl_absorpt_correction_type gaussian
_exptl_absorpt_process_details
;
CrysAlisPro 1.171.43.36a (Rigaku Oxford Diffraction, 2022)
Numerical absorption correction based on gaussian integration over
a multifaceted crystal model
Empirical absorption correction using spherical harmonics,
implemented in SCALE3 ABSPACK scaling algorithm.
;
_exptl_crystal_colour 'clear yellow'
_exptl_crystal_colour_lustre clear
_exptl_crystal_colour_primary yellow
_exptl_crystal_density_diffrn 1.213
_exptl_crystal_description block
_exptl_crystal_F_000 2608
_exptl_crystal_recrystallization_method 'Re-crystallisation from solvent: n-hexane'
_exptl_crystal_size_max 0.32
_exptl_crystal_size_mid 0.17
_exptl_crystal_size_min 0.1
_refine_diff_density_max 0.682
_refine_diff_density_min -0.395
_refine_diff_density_rms 0.083
_refine_ls_extinction_method none
_refine_ls_goodness_of_fit_ref 1.074
_refine_ls_hydrogen_treatment constr
_refine_ls_matrix_type full
_refine_ls_number_parameters 303
_refine_ls_number_reflns 6849
_refine_ls_number_restraints 0
_refine_ls_restrained_S_all 1.074
_refine_ls_R_factor_all 0.0627
_refine_ls_R_factor_gt 0.0563
_refine_ls_shift/su_max 0.001
_refine_ls_shift/su_mean 0.000
_refine_ls_structure_factor_coef Fsqd
_refine_ls_weighting_details 'w=1/[\s^2^(Fo^2^)+(0.0645P)^2^+13.4773P] where P=(Fo^2^+2Fc^2^)/3'
_refine_ls_weighting_scheme calc
_refine_ls_wR_factor_gt 0.1472
_refine_ls_wR_factor_ref 0.1505
_reflns_Friedel_coverage 0.000
_reflns_number_gt 5830
_reflns_number_total 6849
_reflns_threshold_expression 'I > 2\s(I)'
_cod_data_source_file d6sc01229a2.cif
_cod_data_source_block fg203_auto
_cod_database_code 1577039
_shelx_shelxl_version_number 2018/3
_chemical_oxdiff_formula C21H42FeO2P4Si4
_shelx_space_group_comment
;
The symmetry employed for this shelxl refinement is uniquely defined
by the following loop, which should always be used as a source of
symmetry information in preference to the above space-group names.
They are only intended as comments.
;
_shelx_estimated_absorpt_t_max 0.548
_shelx_estimated_absorpt_t_min 0.218
_olex2_refinement_description
;
1. Fixed Uiso
 At 1.5 times of:
  All C(H,H,H) groups
2.a Idealised Me refined as rotating group:
 C00I(H00A,H00B,H00C), C00K(H00D,H00E,H00F), C00L(H00G,H00H,H00I), C00M(H00J,
 H00K,H00L), C00N(H00M,H00N,H00O), C00O(H00P,H00Q,H00R), C00P(H00S,H00T,H00U),
 C00Q(H00V,H00W,H00X), C00R(H00Y,H,HA), C00S(H00Z,HB,HC), C00T(H00,HD,HE),
 C00U(H1,HF,HG), C00V(H2,HH,HI), C00W(H3,HJ,HK)
;
_olex2_submission_special_instructions 'No special instructions were received'
_oxdiff_exptl_absorpt_empirical_details
;
Empirical correction (ABSPACK) includes:
- Absorption correction using spherical harmonics
- Frame scaling
;
_oxdiff_exptl_absorpt_empirical_full_max 1.656
_oxdiff_exptl_absorpt_empirical_full_min 0.697

loop_
_space_group_symop_operation_xyz
'x, y, z'
'-x+1/2, -y, z+1/2'
'-x, y+1/2, -z+1/2'
'x+1/2, -y+1/2, -z'
'-x, -y, -z'
'x-1/2, y, -z-1/2'
'x, -y-1/2, z-1/2'
'-x-1/2, y-1/2, z'

loop_
_atom_site_label
_atom_site_type_symbol
_atom_site_fract_x
_atom_site_fract_y
_atom_site_fract_z
_atom_site_U_iso_or_equiv
_atom_site_adp_type
_atom_site_occupancy
_atom_site_site_symmetry_order
_atom_site_calc_flag
_atom_site_refinement_flags_posn
_atom_site_refinement_flags_adp
_atom_site_refinement_flags_occupancy
_atom_site_disorder_assembly
_atom_site_disorder_group
Fe1 Fe 0.12128(4) 0.37402(3) 0.47403(2) 0.03233(16) Uani 1 1 d . . . . .
P1 P 0.25524(6) 0.35525(6) 0.51342(4) 0.0386(2) Uani 1 1 d . . . . .
P2 P 0.29192(7) 0.46822(6) 0.55218(4) 0.0390(2) Uani 1 1 d . . . . .
P3 P 0.23498(7) 0.36895(6) 0.59341(4) 0.0413(2) Uani 1 1 d . . . . .
P4 P 0.38246(7) 0.38520(6) 0.59199(4) 0.0415(2) Uani 1 1 d . . . . .
Si1 Si 0.40686(6) 0.45809(6) 0.66177(4) 0.0348(2) Uani 1 1 d . . . . .
Si2 Si 0.31214(8) 0.56852(7) 0.67842(4) 0.0440(3) Uani 1 1 d . . . . .
Si3 Si 0.55433(7) 0.50186(7) 0.64760(4) 0.0439(3) Uani 1 1 d . . . . .
Si4 Si 0.40367(8) 0.36165(7) 0.72430(4) 0.0460(3) Uani 1 1 d . . . . .
O1 O 0.1869(2) 0.52782(18) 0.43637(13) 0.0552(8) Uani 1 1 d . . . . .
O2 O 0.0276(2) 0.4374(2) 0.55865(12) 0.0553(8) Uani 1 1 d . . . . .
C00C C 0.1445(3) 0.2990(2) 0.41375(15) 0.0402(8) Uani 1 1 d . . . . .
C00D C 0.0022(2) 0.3275(2) 0.44295(14) 0.0342(7) Uani 1 1 d . . . . .
C00E C 0.1289(3) 0.2487(2) 0.45533(14) 0.0386(8) Uani 1 1 d . . . . .
C00F C 0.0430(2) 0.2678(2) 0.47445(14) 0.0384(8) Uani 1 1 d . . . . .
C00G C 0.0645(3) 0.3467(2) 0.40604(14) 0.0371(8) Uani 1 1 d . . . . .
C2 C 0.0673(3) 0.4136(2) 0.52607(15) 0.0409(9) Uani 1 1 d . . . . .
C00I C 0.0496(3) 0.4057(3) 0.36484(15) 0.0454(9) Uani 1 1 d . . . . .
H00A H 0.006089 0.446841 0.374895 0.068 Uiso 1 1 calc R U . . .
H00B H 0.026676 0.376626 0.336388 0.068 Uiso 1 1 calc R U . . .
H00C H 0.106544 0.431943 0.356522 0.068 Uiso 1 1 calc R U . . .
C1 C 0.1617(3) 0.4674(2) 0.45227(15) 0.0422(9) Uani 1 1 d . . . . .
C00K C -0.0006(3) 0.2278(3) 0.51703(16) 0.0518(11) Uani 1 1 d . . . . .
H00D H 0.045567 0.210405 0.540145 0.078 Uiso 1 1 calc R U . . .
H00E H -0.034689 0.180643 0.505908 0.078 Uiso 1 1 calc R U . . .
H00F H -0.041135 0.266195 0.532977 0.078 Uiso 1 1 calc R U . . .
C00L C -0.0916(3) 0.3583(3) 0.44778(16) 0.0452(9) Uani 1 1 d . . . . .
H00G H -0.105672 0.366409 0.482250 0.068 Uiso 1 1 calc R U . . .
H00H H -0.133292 0.318869 0.433803 0.068 Uiso 1 1 calc R U . . .
H00I H -0.097204 0.409915 0.430451 0.068 Uiso 1 1 calc R U . . .
C00M C 0.2253(3) 0.2975(3) 0.38153(18) 0.0573(12) Uani 1 1 d . . . . .
H00J H 0.227566 0.347382 0.362293 0.086 Uiso 1 1 calc R U . . .
H00K H 0.221729 0.250763 0.359664 0.086 Uiso 1 1 calc R U . . .
H00L H 0.279480 0.293317 0.401524 0.086 Uiso 1 1 calc R U . . .
C00N C 0.1893(3) 0.1831(3) 0.47376(19) 0.0554(12) Uani 1 1 d . . . . .
H00M H 0.251005 0.194120 0.463493 0.083 Uiso 1 1 calc R U . . .
H00N H 0.169922 0.130886 0.460504 0.083 Uiso 1 1 calc R U . . .
H00O H 0.186486 0.181366 0.509360 0.083 Uiso 1 1 calc R U . . .
C00O C 0.6318(3) 0.4128(4) 0.6526(2) 0.0701(15) Uani 1 1 d . . . . .
H00P H 0.631696 0.392675 0.686094 0.105 Uiso 1 1 calc R U . . .
H00Q H 0.692621 0.429275 0.643532 0.105 Uiso 1 1 calc R U . . .
H00R H 0.611390 0.369758 0.630626 0.105 Uiso 1 1 calc R U . . .
C00P C 0.3399(4) 0.6039(3) 0.74146(17) 0.0614(12) Uani 1 1 d . . . . .
H00S H 0.404249 0.615153 0.743711 0.092 Uiso 1 1 calc R U . . .
H00T H 0.323738 0.561786 0.764960 0.092 Uiso 1 1 calc R U . . .
H00U H 0.306102 0.653396 0.748656 0.092 Uiso 1 1 calc R U . . .
C00Q C 0.1908(3) 0.5415(3) 0.67750(19) 0.0624(13) Uani 1 1 d . . . . .
H00V H 0.180039 0.496116 0.699686 0.094 Uiso 1 1 calc R U . . .
H00W H 0.173309 0.525963 0.644435 0.094 Uiso 1 1 calc R U . . .
H00X H 0.155187 0.588277 0.687897 0.094 Uiso 1 1 calc R U . . .
C00R C 0.5643(3) 0.5421(3) 0.58440(18) 0.0626(13) Uani 1 1 d . . . . .
H00Y H 0.549330 0.499285 0.561108 0.094 Uiso 1 1 calc R U . . .
H H 0.625857 0.560509 0.578731 0.094 Uiso 1 1 calc R U . . .
HA H 0.522896 0.587626 0.580189 0.094 Uiso 1 1 calc R U . . .
C00S C 0.4535(4) 0.2648(3) 0.7011(2) 0.0696(15) Uani 1 1 d . . . . .
H00Z H 0.419863 0.246434 0.672504 0.104 Uiso 1 1 calc R U . . .
HB H 0.450497 0.223382 0.726538 0.104 Uiso 1 1 calc R U . . .
HC H 0.516259 0.273916 0.692001 0.104 Uiso 1 1 calc R U . . .
C00T C 0.3328(4) 0.6534(3) 0.63502(19) 0.0648(13) Uani 1 1 d . . . . .
H00 H 0.295535 0.699874 0.644018 0.097 Uiso 1 1 calc R U . . .
HD H 0.317626 0.635943 0.601967 0.097 Uiso 1 1 calc R U . . .
HE H 0.396195 0.668928 0.636289 0.097 Uiso 1 1 calc R U . . .
C00U C 0.5875(4) 0.5823(4) 0.6919(2) 0.0754(17) Uani 1 1 d . . . . .
H1 H 0.550263 0.630415 0.686824 0.113 Uiso 1 1 calc R U . . .
HF H 0.650674 0.596302 0.687070 0.113 Uiso 1 1 calc R U . . .
HG H 0.578854 0.562264 0.725165 0.113 Uiso 1 1 calc R U . . .
C00V C 0.4681(5) 0.3956(4) 0.77871(19) 0.0791(17) Uani 1 1 d . . . . .
H2 H 0.530609 0.405374 0.769530 0.119 Uiso 1 1 calc R U . . .
HH H 0.465625 0.353594 0.803833 0.119 Uiso 1 1 calc R U . . .
HI H 0.441775 0.445727 0.791374 0.119 Uiso 1 1 calc R U . . .
C00W C 0.2844(4) 0.3414(4) 0.7422(2) 0.0819(17) Uani 1 1 d . . . . .
H3 H 0.258173 0.390680 0.756044 0.123 Uiso 1 1 calc R U . . .
HJ H 0.282758 0.298001 0.766452 0.123 Uiso 1 1 calc R U . . .
HK H 0.250099 0.325070 0.713450 0.123 Uiso 1 1 calc R U . . .

loop_
_atom_site_aniso_label
_atom_site_aniso_U_11
_atom_site_aniso_U_22
_atom_site_aniso_U_33
_atom_site_aniso_U_23
_atom_site_aniso_U_13
_atom_site_aniso_U_12
Fe1 0.0257(3) 0.0328(3) 0.0385(3) -0.0020(2) -0.0022(2) -0.0010(2)
P1 0.0305(5) 0.0425(5) 0.0429(5) -0.0073(4) -0.0061(4) 0.0023(4)
P2 0.0366(5) 0.0394(5) 0.0411(5) 0.0003(4) -0.0059(4) -0.0055(4)
P3 0.0373(5) 0.0457(5) 0.0409(5) 0.0028(4) -0.0047(4) -0.0063(4)
P4 0.0350(5) 0.0465(5) 0.0429(5) -0.0092(4) -0.0075(4) 0.0054(4)
Si1 0.0303(5) 0.0372(5) 0.0370(5) -0.0021(4) -0.0040(4) 0.0013(4)
Si2 0.0456(6) 0.0442(6) 0.0422(6) -0.0048(5) -0.0038(5) 0.0112(5)
Si3 0.0350(5) 0.0544(6) 0.0424(6) 0.0026(5) -0.0034(4) -0.0046(5)
Si4 0.0535(7) 0.0428(6) 0.0417(6) 0.0026(5) 0.0019(5) 0.0005(5)
O1 0.0517(17) 0.0440(16) 0.070(2) 0.0076(15) -0.0056(15) -0.0164(14)
O2 0.0432(16) 0.066(2) 0.0567(18) -0.0174(16) 0.0070(14) 0.0077(14)
C00C 0.0337(18) 0.0395(19) 0.047(2) -0.0068(17) 0.0003(16) -0.0056(15)
C00D 0.0274(17) 0.0349(17) 0.0403(19) 0.0010(15) -0.0043(15) -0.0059(14)
C00E 0.0360(19) 0.0313(17) 0.048(2) -0.0056(16) -0.0104(16) -0.0012(14)
C00F 0.0339(18) 0.0371(19) 0.044(2) 0.0012(16) -0.0075(16) -0.0072(15)
C00G 0.0371(19) 0.0369(18) 0.0372(19) -0.0037(15) -0.0065(15) -0.0058(15)
C2 0.0335(19) 0.041(2) 0.048(2) -0.0030(17) -0.0065(17) 0.0015(16)
C00I 0.051(2) 0.046(2) 0.040(2) 0.0039(17) 0.0000(18) -0.0075(18)
C1 0.0324(19) 0.045(2) 0.049(2) -0.0047(18) -0.0074(17) -0.0030(16)
C00K 0.049(2) 0.058(3) 0.048(2) 0.014(2) -0.012(2) -0.018(2)
C00L 0.0291(19) 0.050(2) 0.056(2) 0.0021(19) -0.0060(18) -0.0014(16)
C00M 0.042(2) 0.064(3) 0.066(3) -0.019(2) 0.013(2) -0.004(2)
C00N 0.051(3) 0.038(2) 0.077(3) -0.004(2) -0.017(2) 0.0049(19)
C00O 0.041(2) 0.097(4) 0.071(3) 0.018(3) 0.004(2) 0.019(3)
C00P 0.069(3) 0.065(3) 0.050(3) -0.013(2) -0.004(2) 0.012(3)
C00Q 0.052(3) 0.076(3) 0.059(3) -0.014(3) -0.004(2) 0.021(2)
C00R 0.060(3) 0.071(3) 0.058(3) 0.015(2) 0.005(2) 0.000(2)
C00S 0.094(4) 0.050(3) 0.064(3) 0.008(2) 0.009(3) 0.013(3)
C00T 0.086(4) 0.046(2) 0.063(3) 0.002(2) -0.005(3) 0.015(2)
C00U 0.065(3) 0.094(4) 0.067(3) -0.020(3) -0.004(3) -0.037(3)
C00V 0.112(5) 0.074(3) 0.051(3) 0.010(3) -0.022(3) -0.003(3)
C00W 0.077(4) 0.095(4) 0.074(4) 0.018(3) 0.027(3) -0.015(3)

loop_
_atom_type_symbol
_atom_type_description
_atom_type_scat_dispersion_real
_atom_type_scat_dispersion_imag
_atom_type_scat_source
C C 0.0181 0.0091 'International Tables Vol C Tables 4.2.6.8 and 6.1.1.4'
H H 0.0000 0.0000 'International Tables Vol C Tables 4.2.6.8 and 6.1.1.4'
Fe Fe -1.1336 3.1974 'International Tables Vol C Tables 4.2.6.8 and 6.1.1.4'
O O 0.0492 0.0322 'International Tables Vol C Tables 4.2.6.8 and 6.1.1.4'
P P 0.2955 0.4335 'International Tables Vol C Tables 4.2.6.8 and 6.1.1.4'
Si Si 0.2541 0.3302 'International Tables Vol C Tables 4.2.6.8 and 6.1.1.4'

loop_
_exptl_crystal_face_index_h
_exptl_crystal_face_index_k
_exptl_crystal_face_index_l
_exptl_crystal_face_perp_dist
9 0 7 0.0926
-10 0 -1 0.0686
0 -10 5 0.1584
-6 8 -4 0.0754
8 6 -2 0.0922
10 0 1 0.0858
-7 -7 3 0.1048
5 -9 5 0.1444
-3 0 17 0.0205
3 0 -17 0.0748
-3 -1 -17 0.0684

loop_
_geom_angle_atom_site_label_1
_geom_angle_atom_site_label_2
_geom_angle_atom_site_label_3
_geom_angle
_geom_angle_site_symmetry_1
_geom_angle_site_symmetry_3
_geom_angle_publ_flag
C00C Fe1 P1 98.58(11) . . ?
C00C Fe1 C00D 66.75(14) . . ?
C00C Fe1 C00E 39.55(15) . . ?
C00C Fe1 C00F 66.70(15) . . ?
C00C Fe1 C00G 40.27(15) . . ?
C00D Fe1 P1 150.81(10) . . ?
C00D Fe1 C00E 66.13(14) . . ?
C00E Fe1 P1 86.36(10) . . ?
C00F Fe1 P1 111.56(11) . . ?
C00F Fe1 C00D 40.06(14) . . ?
C00F Fe1 C00E 39.09(15) . . ?
C00G Fe1 P1 137.91(11) . . ?
C00G Fe1 C00D 39.12(14) . . ?
C00G Fe1 C00E 66.36(15) . . ?
C00G Fe1 C00F 66.59(15) . . ?
C2 Fe1 P1 93.71(13) . . ?
C2 Fe1 C00C 158.96(17) . . ?
C2 Fe1 C00D 94.52(16) . . ?
C2 Fe1 C00E 125.27(18) . . ?
C2 Fe1 C00F 92.93(17) . . ?
C2 Fe1 C00G 128.03(17) . . ?
C1 Fe1 P1 88.88(13) . . ?
C1 Fe1 C00C 101.09(18) . . ?
C1 Fe1 C00D 117.94(16) . . ?
C1 Fe1 C00E 138.52(18) . . ?
C1 Fe1 C00F 157.05(17) . . ?
C1 Fe1 C00G 91.39(17) . . ?
C1 Fe1 C2 96.14(19) . . ?
P2 P1 Fe1 109.14(5) . . ?
P2 P1 P3 58.29(4) . . ?
P3 P1 Fe1 109.49(5) . . ?
P3 P2 P1 61.17(5) . . ?
P3 P2 P4 60.77(5) . . ?
P4 P2 P1 82.34(5) . . ?
P2 P3 P1 60.54(5) . . ?
P2 P3 P4 60.67(5) . . ?
P4 P3 P1 81.98(5) . . ?
P2 P4 P3 58.56(4) . . ?
P2 P4 Si1 100.66(5) . . ?
P3 P4 Si1 101.91(5) . . ?
P4 Si1 Si2 118.33(6) . . ?
P4 Si1 Si3 99.88(5) . . ?
P4 Si1 Si4 104.67(6) . . ?
Si3 Si1 Si2 110.86(6) . . ?
Si4 Si1 Si2 111.85(6) . . ?
Si4 Si1 Si3 110.48(6) . . ?
C00P Si2 Si1 106.82(16) . . ?
C00Q Si2 Si1 113.26(17) . . ?
C00Q Si2 C00P 107.5(2) . . ?
C00Q Si2 C00T 109.4(3) . . ?
C00T Si2 Si1 111.03(17) . . ?
C00T Si2 C00P 108.6(2) . . ?
C00O Si3 Si1 108.84(19) . . ?
C00R Si3 Si1 109.80(17) . . ?
C00R Si3 C00O 107.3(2) . . ?
C00R Si3 C00U 109.4(3) . . ?
C00U Si3 Si1 111.01(18) . . ?
C00U Si3 C00O 110.3(3) . . ?
C00S Si4 Si1 108.77(17) . . ?
C00V Si4 Si1 111.93(19) . . ?
C00V Si4 C00S 109.0(3) . . ?
C00V Si4 C00W 109.4(3) . . ?
C00W Si4 Si1 109.4(2) . . ?
C00W Si4 C00S 108.3(3) . . ?
C00E C00C Fe1 71.7(2) . . ?
C00E C00C C00G 107.4(3) . . ?
C00E C00C C00M 126.4(4) . . ?
C00G C00C Fe1 70.0(2) . . ?
C00G C00C C00M 126.0(4) . . ?
C00M C00C Fe1 127.7(3) . . ?
C00F C00D Fe1 69.7(2) . . ?
C00F C00D C00L 124.9(3) . . ?
C00G C00D Fe1 69.9(2) . . ?
C00G C00D C00F 107.9(3) . . ?
C00G C00D C00L 127.1(3) . . ?
C00L C00D Fe1 128.8(3) . . ?
C00C C00E Fe1 68.8(2) . . ?
C00C C00E C00N 126.3(4) . . ?
C00F C00E Fe1 69.4(2) . . ?
C00F C00E C00C 108.2(3) . . ?
C00F C00E C00N 125.4(4) . . ?
C00N C00E Fe1 130.7(3) . . ?
C00D C00F Fe1 70.2(2) . . ?
C00D C00F C00K 126.1(4) . . ?
C00E C00F Fe1 71.5(2) . . ?
C00E C00F C00D 108.0(3) . . ?
C00E C00F C00K 125.7(4) . . ?
C00K C00F Fe1 127.9(3) . . ?
C00C C00G Fe1 69.7(2) . . ?
C00C C00G C00I 125.6(4) . . ?
C00D C00G Fe1 71.0(2) . . ?
C00D C00G C00C 108.4(3) . . ?
C00D C00G C00I 125.9(3) . . ?
C00I C00G Fe1 126.0(3) . . ?
O2 C2 Fe1 175.9(4) . . ?
C00G C00I H00A 109.5 . . ?
C00G C00I H00B 109.5 . . ?
C00G C00I H00C 109.5 . . ?
H00A C00I H00B 109.5 . . ?
H00A C00I H00C 109.5 . . ?
H00B C00I H00C 109.5 . . ?
O1 C1 Fe1 177.5(4) . . ?
C00F C00K H00D 109.5 . . ?
C00F C00K H00E 109.5 . . ?
C00F C00K H00F 109.5 . . ?
H00D C00K H00E 109.5 . . ?
H00D C00K H00F 109.5 . . ?
H00E C00K H00F 109.5 . . ?
C00D C00L H00G 109.5 . . ?
C00D C00L H00H 109.5 . . ?
C00D C00L H00I 109.5 . . ?
H00G C00L H00H 109.5 . . ?
H00G C00L H00I 109.5 . . ?
H00H C00L H00I 109.5 . . ?
C00C C00M H00J 109.5 . . ?
C00C C00M H00K 109.5 . . ?
C00C C00M H00L 109.5 . . ?
H00J C00M H00K 109.5 . . ?
H00J C00M H00L 109.5 . . ?
H00K C00M H00L 109.5 . . ?
C00E C00N H00M 109.5 . . ?
C00E C00N H00N 109.5 . . ?
C00E C00N H00O 109.5 . . ?
H00M C00N H00N 109.5 . . ?
H00M C00N H00O 109.5 . . ?
H00N C00N H00O 109.5 . . ?
Si3 C00O H00P 109.5 . . ?
Si3 C00O H00Q 109.5 . . ?
Si3 C00O H00R 109.5 . . ?
H00P C00O H00Q 109.5 . . ?
H00P C00O H00R 109.5 . . ?
H00Q C00O H00R 109.5 . . ?
Si2 C00P H00S 109.5 . . ?
Si2 C00P H00T 109.5 . . ?
Si2 C00P H00U 109.5 . . ?
H00S C00P H00T 109.5 . . ?
H00S C00P H00U 109.5 . . ?
H00T C00P H00U 109.5 . . ?
Si2 C00Q H00V 109.5 . . ?
Si2 C00Q H00W 109.5 . . ?
Si2 C00Q H00X 109.5 . . ?
H00V C00Q H00W 109.5 . . ?
H00V C00Q H00X 109.5 . . ?
H00W C00Q H00X 109.5 . . ?
Si3 C00R H00Y 109.5 . . ?
Si3 C00R H 109.5 . . ?
Si3 C00R HA 109.5 . . ?
H00Y C00R H 109.5 . . ?
H00Y C00R HA 109.5 . . ?
H C00R HA 109.5 . . ?
Si4 C00S H00Z 109.5 . . ?
Si4 C00S HB 109.5 . . ?
Si4 C00S HC 109.5 . . ?
H00Z C00S HB 109.5 . . ?
H00Z C00S HC 109.5 . . ?
HB C00S HC 109.5 . . ?
Si2 C00T H00 109.5 . . ?
Si2 C00T HD 109.5 . . ?
Si2 C00T HE 109.5 . . ?
H00 C00T HD 109.5 . . ?
H00 C00T HE 109.5 . . ?
HD C00T HE 109.5 . . ?
Si3 C00U H1 109.5 . . ?
Si3 C00U HF 109.5 . . ?
Si3 C00U HG 109.5 . . ?
H1 C00U HF 109.5 . . ?
H1 C00U HG 109.5 . . ?
HF C00U HG 109.5 . . ?
Si4 C00V H2 109.5 . . ?
Si4 C00V HH 109.5 . . ?
Si4 C00V HI 109.5 . . ?
H2 C00V HH 109.5 . . ?
H2 C00V HI 109.5 . . ?
HH C00V HI 109.5 . . ?
Si4 C00W H3 109.5 . . ?
Si4 C00W HJ 109.5 . . ?
Si4 C00W HK 109.5 . . ?
H3 C00W HJ 109.5 . . ?
H3 C00W HK 109.5 . . ?
HJ C00W HK 109.5 . . ?

loop_
_geom_bond_atom_site_label_1
_geom_bond_atom_site_label_2
_geom_bond_distance
_geom_bond_site_symmetry_2
_geom_bond_publ_flag
Fe1 P1 2.2940(11) . ?
Fe1 C00C 2.098(4) . ?
Fe1 C00D 2.115(3) . ?
Fe1 C00E 2.137(4) . ?
Fe1 C00F 2.108(4) . ?
Fe1 C00G 2.101(4) . ?
Fe1 C2 1.767(4) . ?
Fe1 C1 1.761(4) . ?
P1 P2 2.2179(14) . ?
P1 P3 2.2314(15) . ?
P2 P3 2.1670(14) . ?
P2 P4 2.2144(14) . ?
P3 P4 2.2165(14) . ?
P4 Si1 2.2942(14) . ?
Si1 Si2 2.3525(14) . ?
Si1 Si3 2.3481(15) . ?
Si1 Si4 2.3446(15) . ?
Si2 C00P 1.876(5) . ?
Si2 C00Q 1.865(5) . ?
Si2 C00T 1.867(5) . ?
Si3 C00O 1.876(5) . ?
Si3 C00R 1.866(5) . ?
Si3 C00U 1.870(5) . ?
Si4 C00S 1.877(5) . ?
Si4 C00V 1.864(6) . ?
Si4 C00W 1.875(6) . ?
O1 C1 1.152(5) . ?
O2 C2 1.144(5) . ?
C00C C00E 1.433(6) . ?
C00C C00G 1.445(5) . ?
C00C C00M 1.496(6) . ?
C00D C00F 1.447(5) . ?
C00D C00G 1.412(5) . ?
C00D C00L 1.495(5) . ?
C00E C00F 1.421(5) . ?
C00E C00N 1.498(6) . ?
C00F C00K 1.493(6) . ?
C00G C00I 1.511(5) . ?
C00I H00A 0.9800 . ?
C00I H00B 0.9800 . ?
C00I H00C 0.9800 . ?
C00K H00D 0.9800 . ?
C00K H00E 0.9800 . ?
C00K H00F 0.9800 . ?
C00L H00G 0.9800 . ?
C00L H00H 0.9800 . ?
C00L H00I 0.9800 . ?
C00M H00J 0.9800 . ?
C00M H00K 0.9800 . ?
C00M H00L 0.9800 . ?
C00N H00M 0.9800 . ?
C00N H00N 0.9800 . ?
C00N H00O 0.9800 . ?
C00O H00P 0.9800 . ?
C00O H00Q 0.9800 . ?
C00O H00R 0.9800 . ?
C00P H00S 0.9800 . ?
C00P H00T 0.9800 . ?
C00P H00U 0.9800 . ?
C00Q H00V 0.9800 . ?
C00Q H00W 0.9800 . ?
C00Q H00X 0.9800 . ?
C00R H00Y 0.9800 . ?
C00R H 0.9800 . ?
C00R HA 0.9800 . ?
C00S H00Z 0.9800 . ?
C00S HB 0.9800 . ?
C00S HC 0.9800 . ?
C00T H00 0.9800 . ?
C00T HD 0.9800 . ?
C00T HE 0.9800 . ?
C00U H1 0.9800 . ?
C00U HF 0.9800 . ?
C00U HG 0.9800 . ?
C00V H2 0.9800 . ?
C00V HH 0.9800 . ?
C00V HI 0.9800 . ?
C00W H3 0.9800 . ?
C00W HJ 0.9800 . ?
C00W HK 0.9800 . ?

loop_
_geom_torsion_atom_site_label_1
_geom_torsion_atom_site_label_2
_geom_torsion_atom_site_label_3
_geom_torsion_atom_site_label_4
_geom_torsion
_geom_torsion_site_symmetry_1
_geom_torsion_site_symmetry_2
_geom_torsion_site_symmetry_3
_geom_torsion_site_symmetry_4
_geom_torsion_publ_flag
Fe1 C00C C00E C00F 58.2(3) . . . . ?
Fe1 C00C C00E C00N -125.6(4) . . . . ?
Fe1 C00C C00G C00D -60.7(3) . . . . ?
Fe1 C00C C00G C00I 120.4(4) . . . . ?
Fe1 C00D C00F C00E -61.9(3) . . . . ?
Fe1 C00D C00F C00K 123.0(4) . . . . ?
Fe1 C00D C00G C00C 59.9(2) . . . . ?
Fe1 C00D C00G C00I -121.1(4) . . . . ?
Fe1 C00E C00F C00D 61.1(2) . . . . ?
Fe1 C00E C00F C00K -123.8(4) . . . . ?
C00C C00E C00F Fe1 -57.9(3) . . . . ?
C00C C00E C00F C00D 3.2(4) . . . . ?
C00C C00E C00F C00K 178.3(4) . . . . ?
C00E C00C C00G Fe1 62.3(3) . . . . ?
C00E C00C C00G C00D 1.6(4) . . . . ?
C00E C00C C00G C00I -177.3(3) . . . . ?
C00F C00D C00G Fe1 -59.6(2) . . . . ?
C00F C00D C00G C00C 0.3(4) . . . . ?
C00F C00D C00G C00I 179.2(3) . . . . ?
C00G C00C C00E Fe1 -61.2(2) . . . . ?
C00G C00C C00E C00F -3.0(4) . . . . ?
C00G C00C C00E C00N 173.2(4) . . . . ?
C00G C00D C00F Fe1 59.7(2) . . . . ?
C00G C00D C00F C00E -2.2(4) . . . . ?
C00G C00D C00F C00K -177.2(4) . . . . ?
C00L C00D C00F Fe1 -123.8(4) . . . . ?
C00L C00D C00F C00E 174.3(3) . . . . ?
C00L C00D C00F C00K -0.8(6) . . . . ?
C00L C00D C00G Fe1 124.0(4) . . . . ?
C00L C00D C00G C00C -176.0(4) . . . . ?
C00L C00D C00G C00I 2.9(6) . . . . ?
C00M C00C C00E Fe1 123.8(4) . . . . ?
C00M C00C C00E C00F -178.0(4) . . . . ?
C00M C00C C00E C00N -1.8(6) . . . . ?
C00M C00C C00G Fe1 -122.6(4) . . . . ?
C00M C00C C00G C00D 176.6(4) . . . . ?
C00M C00C C00G C00I -2.3(6) . . . . ?
C00N C00E C00F Fe1 125.9(4) . . . . ?
C00N C00E C00F C00D -173.0(4) . . . . ?
C00N C00E C00F C00K 2.1(6) . . . . ?

loop_
_exptl_oxdiff_crystal_face_indexfrac_h
_exptl_oxdiff_crystal_face_indexfrac_k
_exptl_oxdiff_crystal_face_indexfrac_l
_exptl_oxdiff_crystal_face_x
_exptl_oxdiff_crystal_face_y
_exptl_oxdiff_crystal_face_z
8.9763 -0.1425 6.6728 0.1508 0.6189 -0.7708
-9.6713 -0.2156 -0.5024 0.1993 -0.6566 0.7274
0.0088 -10.2977 4.9887 0.2070 -0.7055 -0.6778
-6.1370 7.9037 -4.2136 -0.0353 0.1347 0.9903
8.0300 5.8130 -2.3120 -0.2788 0.9315 -0.2335
9.6720 0.1365 0.5407 -0.1977 0.6513 -0.7327
-7.0953 -7.0626 2.9759 0.2851 -0.9552 0.0797
4.5870 -9.0245 4.6592 0.0891 -0.3144 -0.9451
-2.9129 -0.4114 16.9997 0.9916 -0.1289 -0.0095
3.4371 -0.1078 -16.6757 -0.9896 0.1283 -0.0654
-2.5123 -1.4788 -17.0558 -0.8786 -0.3642 0.3088
